data_2106402
loop_
_publ_author_name
'Morosin, B.'
'Newman, D.J.'

_publ_section_title
;
 La2 O2 S structure refinement and crystal field
;
_journal_name_full 'Acta Crystallographica B (24,1968-38,1982)'
_journal_page_first 2647
_journal_page_last 2648
_journal_volume 29
_journal_year 1973
_chemical_formula_sum 'La2 O2 S'
_space_group_IT_number 164
_symmetry_space_group_name_Hall '-P 3 2"'
_symmetry_space_group_name_H-M 'P -3 m 1'
_cell_angle_alpha 90
_cell_angle_beta 90
_cell_angle_gamma 120
_cell_formula_units_Z 1
_cell_length_a 4.049
_cell_length_b 4.049
_cell_length_c 6.939
_cell_volume 98.520
_citation_journal_id_ASTM ACBCAR
_cod_data_source_file Morosin_ACBCAR_1973_1040.cif
_cod_data_source_block La2O2S1
_cod_original_cell_volume 98.51969
_cod_original_formula_sum 'La2 O2 S1'
_cod_database_code 2106402

loop_
_symmetry_equiv_pos_as_xyz
x,y,z
-y,x-y,z
-x+y,-x,z
y,x,-z
-x,-x+y,-z
x-y,-y,-z
-x,-y,-z
y,-x+y,-z
x-y,x,-z
-y,-x,z
x,x-y,z
-x+y,y,z

loop_
_atom_site_label
_atom_site_type_symbol
_atom_site_fract_x
_atom_site_fract_y
_atom_site_fract_z
_atom_site_occupancy
_atom_site_U_iso_or_equiv
O1 O-2 0.6667 0.3333 0.6287 1 0.0
La1 La+3 0.66667 0.33333 0.27929 1 0.0
S1 S-2 0 0 0 1 0.0
